data_4316134
loop_
_publ_author_name
'Muhammet I\,siklan'
'Nuran Asmafiliz'
'Ezgi Elif \"Ozalp'
'Elif Ece \.Ilter'
'Zeynel Kili\,c'
'B\"unyemin \,Co\,sut'
'Serkan Ye\,silot'
'Adem Kili\,c'
'Asli \"Ozt\"urk'
'Tuncer H\"okelek'
'L. Yasemin Ko\,c Bilir'
'Leyla A\,cik'
'Emel Aky\"uz'

_publ_section_title
;
 Phosphorus-Nitrogen Compounds. 21. Syntheses, Structural Investigations,
 Biological Activities, and DNA Interactions of New N/O Spirocyclic
 Phosphazene Derivatives. The NMR Behaviors of Chiral Phosphazenes with
 Stereogenic Centers upon the Addition of Chiral Solvating Agents
;
_journal_name_full 'Inorganic Chemistry'
_journal_page_first 7057
_journal_page_last 7071
_journal_paper_doi 10.1021/ic100781v
_journal_volume 49
_journal_year 2010
_chemical_formula_moiety 'C28 H42 N7 O2 P3'
_chemical_formula_sum 'C28 H42 N7 O2 P3'
_chemical_formula_weight 601.60
_chemical_name_systematic
;
 ?
;
_space_group_IT_number 2
_symmetry_cell_setting triclinic
_symmetry_space_group_name_Hall '-P 1'
_symmetry_space_group_name_H-M 'P -1'
_atom_sites_solution_hydrogens geom
_atom_sites_solution_primary direct
_atom_sites_solution_secondary difmap
_audit_creation_method SHELXL-97
_cell_angle_alpha 80.235(4)
_cell_angle_beta 79.155(3)
_cell_angle_gamma 72.103(3)
_cell_formula_units_Z 2
_cell_length_a 8.498(2)
_cell_length_b 10.475(3)
_cell_length_c 17.969(4)
_cell_measurement_reflns_used 9859
_cell_measurement_temperature 120(2)
_cell_measurement_theta_max 28.3539
_cell_measurement_theta_min 2.5455
_cell_volume 1484.2(6)
_computing_cell_refinement 'SAINT (Bruker, 2007)'
_computing_data_collection 'APEX2 (Bruker, 2007)'
_computing_data_reduction SAINT
_computing_molecular_graphics 'Ortep-3 for Windows (Farrugia, 1997)'
_computing_publication_material 'WinGX publication routines (Farrugia, 1999) and PLATON (Spek, 2003)'
_computing_structure_refinement 'SHELXL97 (Sheldrick, 2008)'
_computing_structure_solution 'SHELXS97 (Sheldrick, 2008)'
_diffrn_ambient_temperature 120(2)
_diffrn_measured_fraction_theta_full 0.996
_diffrn_measured_fraction_theta_max 0.996
_diffrn_measurement_device_type 'Bruker Kappa APEXII CCD area-detector diffractometer'
_diffrn_measurement_method '\f and \w scans'
_diffrn_radiation_monochromator graphite
_diffrn_radiation_source 'fine-focus sealed tube'
_diffrn_radiation_type MoK\a
_diffrn_radiation_wavelength 0.71073
_diffrn_reflns_av_R_equivalents 0.0210
_diffrn_reflns_av_sigmaI/netI 0.0150
_diffrn_reflns_limit_h_max 10
_diffrn_reflns_limit_h_min -10
_diffrn_reflns_limit_k_max 12
_diffrn_reflns_limit_k_min -12
_diffrn_reflns_limit_l_max 21
_diffrn_reflns_limit_l_min -21
_diffrn_reflns_number 23857
_diffrn_reflns_theta_full 25.03
_diffrn_reflns_theta_max 25.03
_diffrn_reflns_theta_min 2.06
_exptl_absorpt_coefficient_mu 0.240
_exptl_absorpt_correction_T_max 0.9403
_exptl_absorpt_correction_T_min 0.9229
_exptl_absorpt_correction_type multi-scan
_exptl_absorpt_process_details 'SADABS (Bruker, 2005)'
_exptl_crystal_colour colorless
_exptl_crystal_density_diffrn 1.346
_exptl_crystal_density_method 'not measured'
_exptl_crystal_description block
_exptl_crystal_F_000 640
_exptl_crystal_size_max 0.34
_exptl_crystal_size_mid 0.31
_exptl_crystal_size_min 0.26
_refine_diff_density_max 0.496
_refine_diff_density_min -0.327
_refine_diff_density_rms 0.047
_refine_ls_extinction_method none
_refine_ls_goodness_of_fit_ref 1.063
_refine_ls_hydrogen_treatment constr
_refine_ls_matrix_type full
_refine_ls_number_parameters 365
_refine_ls_number_reflns 5229
_refine_ls_number_restraints 0
_refine_ls_restrained_S_all 1.063
_refine_ls_R_factor_all 0.0352
_refine_ls_R_factor_gt 0.0342
_refine_ls_shift/su_max 0.001
_refine_ls_shift/su_mean 0.000
_refine_ls_structure_factor_coef Fsqd
_refine_ls_weighting_details 'calc w=1/[\s^2^(Fo^2^)+(0.0423P)^2^+1.1033P] where P=(Fo^2^+2Fc^2^)/3'
_refine_ls_weighting_scheme calc
_refine_ls_wR_factor_gt 0.0892
_refine_ls_wR_factor_ref 0.0900
_reflns_number_gt 5042
_reflns_number_total 5229
_reflns_threshold_expression I>2\s(I)
_cod_data_source_file ic100781v_si_019.cif
_cod_data_source_block compound_3f
_cod_database_code 4316134

loop_
_symmetry_equiv_pos_as_xyz
'x, y, z'
'-x, -y, -z'

loop_
_atom_site_label
_atom_site_type_symbol
_atom_site_fract_x
_atom_site_fract_y
_atom_site_fract_z
_atom_site_U_iso_or_equiv
_atom_site_adp_type
_atom_site_occupancy
_atom_site_symmetry_multiplicity
_atom_site_calc_flag
_atom_site_refinement_flags
_atom_site_disorder_assembly
_atom_site_disorder_group
P1 P 0.49363(5) 1.07261(4) 0.73322(2) 0.01851(11) Uani 1 1 d . . .
P2 P 0.56216(5) 0.79555(4) 0.74728(2) 0.01836(11) Uani 1 1 d . . .
P3 P 0.81529(5) 0.91310(4) 0.74860(2) 0.01723(11) Uani 1 1 d . . .
N1 N 0.43342(17) 0.94159(14) 0.73694(9) 0.0236(3) Uani 1 1 d . . .
N2 N 0.73751(17) 0.78769(13) 0.76976(8) 0.0198(3) Uani 1 1 d . . .
N3 N 0.68797(17) 1.05239(13) 0.71804(8) 0.0221(3) Uani 1 1 d . . .
N4 N 0.40157(17) 1.20135(14) 0.67464(8) 0.0226(3) Uani 1 1 d . . .
N5 N 0.47383(17) 0.69038(13) 0.80561(8) 0.0216(3) Uani 1 1 d . . .
N6 N 0.98360(17) 0.88924(14) 0.68378(8) 0.0222(3) Uani 1 1 d . . .
N7 N 0.89156(17) 0.92395(14) 0.82478(8) 0.0203(3) Uani 1 1 d . . .
O1 O 0.42161(17) 1.12970(13) 0.81485(7) 0.0325(3) Uani 1 1 d . . .
O2 O 0.58826(14) 0.73641(11) 0.66704(6) 0.0222(3) Uani 1 1 d . . .
C1 C 0.2849(2) 1.23892(16) 0.82972(10) 0.0223(3) Uani 1 1 d . . .
C2 C 0.2518(2) 1.27508(18) 0.90263(10) 0.0273(4) Uani 1 1 d . . .
H2 H 0.3216 1.2262 0.9396 0.033 Uiso 1 1 calc R . .
C3 C 0.1158(3) 1.3831(2) 0.92125(12) 0.0361(4) Uani 1 1 d . . .
H3 H 0.0905 1.4079 0.9716 0.043 Uiso 1 1 calc R . .
C4 C 0.0158(3) 1.4558(2) 0.86639(13) 0.0399(5) Uani 1 1 d . . .
H4 H -0.0765 1.5312 0.8790 0.048 Uiso 1 1 calc R . .
C5 C 0.0507(2) 1.41851(19) 0.79364(12) 0.0322(4) Uani 1 1 d . . .
H5 H -0.0178 1.4687 0.7564 0.039 Uiso 1 1 calc R . .
C6 C 0.1856(2) 1.30782(17) 0.77422(10) 0.0241(4) Uani 1 1 d . . .
C7 C 0.2211(2) 1.26118(17) 0.69686(10) 0.0252(4) Uani 1 1 d . . .
H7A H 0.1615 1.1933 0.6973 0.030 Uiso 1 1 calc R . .
H7B H 0.1792 1.3388 0.6588 0.030 Uiso 1 1 calc R . .
C8 C 0.4586(2) 1.20069(19) 0.59159(10) 0.0318(4) Uani 1 1 d . . .
H8 H 0.5777 1.1441 0.5849 0.038 Uiso 1 1 calc R . .
C9 C 0.3598(3) 1.1365(2) 0.55403(12) 0.0449(5) Uani 1 1 d . . .
H9A H 0.2425 1.1907 0.5586 0.067 Uiso 1 1 calc R . .
H9B H 0.3673 1.0447 0.5794 0.067 Uiso 1 1 calc R . .
H9C H 0.4062 1.1328 0.5000 0.067 Uiso 1 1 calc R . .
C10 C 0.4552(3) 1.3426(2) 0.55387(12) 0.0386(5) Uani 1 1 d . . .
H10A H 0.5226 1.3788 0.5788 0.058 Uiso 1 1 calc R . .
H10B H 0.3397 1.4007 0.5588 0.058 Uiso 1 1 calc R . .
H10C H 0.5013 1.3397 0.4997 0.058 Uiso 1 1 calc R . .
C11 C 0.6671(2) 0.59880(16) 0.66487(10) 0.0207(3) Uani 1 1 d . . .
C12 C 0.7854(2) 0.55928(17) 0.60307(10) 0.0239(4) Uani 1 1 d . . .
H12 H 0.8176 0.6247 0.5648 0.029 Uiso 1 1 calc R . .
C13 C 0.8568(2) 0.42226(18) 0.59756(10) 0.0271(4) Uani 1 1 d . . .
H13 H 0.9380 0.3933 0.5551 0.033 Uiso 1 1 calc R . .
C14 C 0.8097(2) 0.32753(17) 0.65411(10) 0.0261(4) Uani 1 1 d . . .
H14 H 0.8574 0.2338 0.6500 0.031 Uiso 1 1 calc R . .
C15 C 0.6931(2) 0.36985(17) 0.71649(10) 0.0239(4) Uani 1 1 d . . .
H15 H 0.6627 0.3045 0.7554 0.029 Uiso 1 1 calc R . .
C16 C 0.6194(2) 0.50691(16) 0.72318(10) 0.0217(3) Uani 1 1 d . . .
C17 C 0.4877(2) 0.55416(17) 0.78939(11) 0.0274(4) Uani 1 1 d . . .
H17A H 0.3782 0.5529 0.7786 0.033 Uiso 1 1 calc R . .
H17B H 0.5135 0.4896 0.8355 0.033 Uiso 1 1 calc R . .
C18 C 0.4130(2) 0.72209(17) 0.88476(10) 0.0246(4) Uani 1 1 d . . .
H18 H 0.3912 0.8218 0.8836 0.030 Uiso 1 1 calc R . .
C19 C 0.5437(2) 0.6533(2) 0.93766(11) 0.0325(4) Uani 1 1 d . . .
H19A H 0.6455 0.6809 0.9182 0.049 Uiso 1 1 calc R . .
H19B H 0.5696 0.5550 0.9397 0.049 Uiso 1 1 calc R . .
H19C H 0.4999 0.6797 0.9890 0.049 Uiso 1 1 calc R . .
C20 C 0.2475(2) 0.6904(2) 0.91500(11) 0.0317(4) Uani 1 1 d . . .
H20A H 0.2651 0.5926 0.9198 0.048 Uiso 1 1 calc R . .
H20B H 0.1672 0.7359 0.8795 0.048 Uiso 1 1 calc R . .
H20C H 0.2038 0.7223 0.9651 0.048 Uiso 1 1 calc R . .
C21 C 1.1290(2) 0.77111(19) 0.69969(10) 0.0285(4) Uani 1 1 d . . .
H21A H 1.0974 0.7098 0.7444 0.034 Uiso 1 1 calc R . .
H21B H 1.2222 0.8008 0.7097 0.034 Uiso 1 1 calc R . .
C22 C 1.1783(3) 0.7013(2) 0.62767(12) 0.0407(5) Uani 1 1 d . . .
H22A H 1.3000 0.6563 0.6191 0.049 Uiso 1 1 calc R . .
H22B H 1.1172 0.6336 0.6303 0.049 Uiso 1 1 calc R . .
C23 C 1.1280(3) 0.8169(2) 0.56588(11) 0.0411(5) Uani 1 1 d . . .
H23A H 1.1135 0.7838 0.5199 0.049 Uiso 1 1 calc R . .
H23B H 1.2125 0.8675 0.5515 0.049 Uiso 1 1 calc R . .
C24 C 0.9635(2) 0.9043(2) 0.60249(10) 0.0315(4) Uani 1 1 d . . .
H24A H 0.9439 0.9998 0.5797 0.038 Uiso 1 1 calc R . .
H24B H 0.8690 0.8722 0.5965 0.038 Uiso 1 1 calc R . .
C25 C 0.9817(2) 1.02751(18) 0.81860(10) 0.0249(4) Uani 1 1 d . . .
H25A H 0.9382 1.1058 0.7813 0.030 Uiso 1 1 calc R . .
H25B H 1.1030 0.9889 0.8025 0.030 Uiso 1 1 calc R . .
C26 C 0.9489(3) 1.0692(2) 0.89806(12) 0.0388(5) Uani 1 1 d . . .
H26A H 0.9494 1.1640 0.8962 0.047 Uiso 1 1 calc R . .
H26B H 1.0332 1.0098 0.9296 0.047 Uiso 1 1 calc R . .
C27 C 0.7761(3) 1.0526(2) 0.92903(12) 0.0369(5) Uani 1 1 d . . .
H27A H 0.6875 1.1296 0.9088 0.044 Uiso 1 1 calc R . .
H27B H 0.7558 1.0439 0.9855 0.044 Uiso 1 1 calc R . .
C28 C 0.7839(2) 0.92225(18) 0.89979(10) 0.0265(4) Uani 1 1 d . . .
H28A H 0.8333 0.8425 0.9350 0.032 Uiso 1 1 calc R . .
H28B H 0.6710 0.9204 0.8941 0.032 Uiso 1 1 calc R . .

loop_
_atom_site_aniso_label
_atom_site_aniso_U_11
_atom_site_aniso_U_22
_atom_site_aniso_U_33
_atom_site_aniso_U_23
_atom_site_aniso_U_13
_atom_site_aniso_U_12
P1 0.0193(2) 0.0142(2) 0.0187(2) -0.00123(15) -0.00239(16) -0.00069(16)
P2 0.0178(2) 0.0147(2) 0.0219(2) -0.00085(16) -0.00258(16) -0.00455(16)
P3 0.0161(2) 0.0169(2) 0.0179(2) -0.00082(15) -0.00223(15) -0.00435(16)
N1 0.0171(7) 0.0190(7) 0.0329(8) -0.0003(6) -0.0043(6) -0.0035(6)
N2 0.0182(7) 0.0161(6) 0.0234(7) -0.0004(5) -0.0032(5) -0.0034(5)
N3 0.0229(7) 0.0165(7) 0.0273(8) 0.0013(6) -0.0067(6) -0.0063(6)
N4 0.0212(7) 0.0203(7) 0.0213(7) -0.0006(6) -0.0025(6) 0.0001(6)
N5 0.0242(7) 0.0180(7) 0.0229(7) -0.0018(6) -0.0004(6) -0.0086(6)
N6 0.0197(7) 0.0283(7) 0.0180(7) -0.0011(6) -0.0023(5) -0.0070(6)
N7 0.0191(7) 0.0231(7) 0.0184(7) -0.0011(5) -0.0014(5) -0.0072(6)
O1 0.0386(7) 0.0261(6) 0.0212(6) -0.0040(5) -0.0048(5) 0.0087(6)
O2 0.0279(6) 0.0165(5) 0.0216(6) 0.0006(4) -0.0054(5) -0.0058(5)
C1 0.0217(8) 0.0180(8) 0.0258(9) -0.0054(6) 0.0023(7) -0.0054(6)
C2 0.0297(9) 0.0276(9) 0.0255(9) -0.0055(7) 0.0000(7) -0.0108(7)
C3 0.0367(11) 0.0376(11) 0.0323(10) -0.0170(9) 0.0064(8) -0.0080(9)
C4 0.0287(10) 0.0373(11) 0.0472(12) -0.0195(9) 0.0052(9) 0.0013(8)
C5 0.0221(9) 0.0306(10) 0.0397(11) -0.0064(8) -0.0028(8) -0.0014(7)
C6 0.0213(8) 0.0222(8) 0.0274(9) -0.0036(7) -0.0002(7) -0.0055(7)
C7 0.0222(9) 0.0230(8) 0.0272(9) -0.0010(7) -0.0052(7) -0.0020(7)
C8 0.0284(9) 0.0332(10) 0.0234(9) 0.0014(7) -0.0025(7) 0.0032(8)
C9 0.0677(15) 0.0330(11) 0.0293(11) -0.0094(8) -0.0127(10) -0.0013(10)
C10 0.0327(10) 0.0462(12) 0.0316(11) 0.0112(9) -0.0060(8) -0.0109(9)
C11 0.0223(8) 0.0175(8) 0.0246(9) -0.0021(6) -0.0092(7) -0.0058(6)
C12 0.0271(9) 0.0254(9) 0.0215(8) -0.0008(7) -0.0056(7) -0.0105(7)
C13 0.0259(9) 0.0292(9) 0.0268(9) -0.0092(7) -0.0022(7) -0.0066(7)
C14 0.0261(9) 0.0198(8) 0.0338(10) -0.0068(7) -0.0079(7) -0.0047(7)
C15 0.0272(9) 0.0194(8) 0.0278(9) -0.0004(7) -0.0085(7) -0.0092(7)
C16 0.0228(8) 0.0209(8) 0.0237(8) -0.0020(6) -0.0064(7) -0.0078(7)
C17 0.0308(9) 0.0200(8) 0.0318(10) -0.0020(7) 0.0006(7) -0.0116(7)
C18 0.0269(9) 0.0230(8) 0.0237(9) -0.0026(7) -0.0001(7) -0.0091(7)
C19 0.0343(10) 0.0394(11) 0.0259(9) 0.0021(8) -0.0047(8) -0.0165(8)
C20 0.0268(9) 0.0359(10) 0.0299(10) -0.0041(8) 0.0024(8) -0.0092(8)
C21 0.0188(8) 0.0364(10) 0.0268(9) -0.0060(8) -0.0017(7) -0.0023(7)
C22 0.0407(12) 0.0388(11) 0.0343(11) -0.0101(9) 0.0010(9) -0.0001(9)
C23 0.0482(13) 0.0460(12) 0.0243(10) -0.0090(9) 0.0024(9) -0.0087(10)
C24 0.0363(10) 0.0380(10) 0.0186(9) -0.0004(7) -0.0044(7) -0.0097(8)
C25 0.0247(9) 0.0280(9) 0.0256(9) -0.0022(7) -0.0056(7) -0.0121(7)
C26 0.0445(12) 0.0484(12) 0.0322(11) -0.0131(9) -0.0024(9) -0.0234(10)
C27 0.0372(11) 0.0456(12) 0.0310(10) -0.0169(9) 0.0022(8) -0.0138(9)
C28 0.0258(9) 0.0328(9) 0.0197(8) -0.0035(7) 0.0016(7) -0.0093(7)

loop_
_atom_type_symbol
_atom_type_description
_atom_type_scat_dispersion_real
_atom_type_scat_dispersion_imag
_atom_type_scat_source
C C 0.0033 0.0016 'International Tables Vol C Tables 4.2.6.8 and 6.1.1.4'
H H 0.0000 0.0000 'International Tables Vol C Tables 4.2.6.8 and 6.1.1.4'
N N 0.0061 0.0033 'International Tables Vol C Tables 4.2.6.8 and 6.1.1.4'
O O 0.0106 0.0060 'International Tables Vol C Tables 4.2.6.8 and 6.1.1.4'
P P 0.1023 0.0942 'International Tables Vol C Tables 4.2.6.8 and 6.1.1.4'

loop_
_geom_angle_atom_site_label_1
_geom_angle_atom_site_label_2
_geom_angle_atom_site_label_3
_geom_angle
_geom_angle_site_symmetry_1
_geom_angle_site_symmetry_3
_geom_angle_publ_flag
N3 P1 N1 116.70(7) . . ?
N3 P1 O1 107.99(8) . . ?
N1 P1 O1 106.43(8) . . ?
N3 P1 N4 109.49(7) . . ?
N1 P1 N4 113.59(8) . . ?
O1 P1 N4 101.28(7) . . ?
N1 P2 N2 116.58(7) . . ?
N1 P2 O2 105.26(7) . . ?
N2 P2 O2 110.50(7) . . ?
N1 P2 N5 110.75(8) . . ?
N2 P2 N5 111.17(7) . . ?
O2 P2 N5 101.33(7) . . ?
N2 P3 N3 114.32(7) . . ?
N2 P3 N6 114.47(7) . . ?
N3 P3 N6 105.86(7) . . ?
N2 P3 N7 106.70(7) . . ?
N3 P3 N7 113.30(7) . . ?
N6 P3 N7 101.63(7) . . ?
P2 N1 P1 120.04(9) . . ?
P2 N2 P3 121.84(8) . . ?
P1 N3 P3 120.85(9) . . ?
C7 N4 C8 115.51(14) . . ?
C7 N4 P1 115.97(11) . . ?
C8 N4 P1 118.61(11) . . ?
C17 N5 C18 117.80(13) . . ?
C17 N5 P2 123.51(12) . . ?
C18 N5 P2 117.04(11) . . ?
C24 N6 C21 109.50(14) . . ?
C24 N6 P3 118.81(12) . . ?
C21 N6 P3 117.79(11) . . ?
C28 N7 C25 109.00(13) . . ?
C28 N7 P3 118.40(11) . . ?
C25 N7 P3 117.69(11) . . ?
C1 O1 P1 126.25(11) . . ?
C11 O2 P2 117.64(10) . . ?
O1 C1 C2 116.47(16) . . ?
O1 C1 C6 121.52(15) . . ?
C2 C1 C6 122.01(16) . . ?
C1 C2 C3 119.24(18) . . ?
C1 C2 H2 120.4 . . ?
C3 C2 H2 120.4 . . ?
C2 C3 C4 120.07(18) . . ?
C2 C3 H3 120.0 . . ?
C4 C3 H3 120.0 . . ?
C5 C4 C3 120.00(18) . . ?
C5 C4 H4 120.0 . . ?
C3 C4 H4 120.0 . . ?
C4 C5 C6 120.73(18) . . ?
C4 C5 H5 119.6 . . ?
C6 C5 H5 119.6 . . ?
C1 C6 C5 117.92(17) . . ?
C1 C6 C7 120.30(15) . . ?
C5 C6 C7 121.76(16) . . ?
N4 C7 C6 111.08(14) . . ?
N4 C7 H7A 109.4 . . ?
C6 C7 H7A 109.4 . . ?
N4 C7 H7B 109.4 . . ?
C6 C7 H7B 109.4 . . ?
H7A C7 H7B 108.0 . . ?
N4 C8 C10 110.28(16) . . ?
N4 C8 C9 112.17(17) . . ?
C10 C8 C9 112.26(16) . . ?
N4 C8 H8 107.3 . . ?
C10 C8 H8 107.3 . . ?
C9 C8 H8 107.3 . . ?
C8 C9 H9A 109.5 . . ?
C8 C9 H9B 109.5 . . ?
H9A C9 H9B 109.5 . . ?
C8 C9 H9C 109.5 . . ?
H9A C9 H9C 109.5 . . ?
H9B C9 H9C 109.5 . . ?
C8 C10 H10A 109.5 . . ?
C8 C10 H10B 109.5 . . ?
H10A C10 H10B 109.5 . . ?
C8 C10 H10C 109.5 . . ?
H10A C10 H10C 109.5 . . ?
H10B C10 H10C 109.5 . . ?
C12 C11 C16 122.54(15) . . ?
C12 C11 O2 118.29(15) . . ?
C16 C11 O2 119.12(15) . . ?
C11 C12 C13 118.96(16) . . ?
C11 C12 H12 120.5 . . ?
C13 C12 H12 120.5 . . ?
C14 C13 C12 120.04(16) . . ?
C14 C13 H13 120.0 . . ?
C12 C13 H13 120.0 . . ?
C15 C14 C13 119.89(16) . . ?
C15 C14 H14 120.1 . . ?
C13 C14 H14 120.1 . . ?
C14 C15 C16 121.09(16) . . ?
C14 C15 H15 119.5 . . ?
C16 C15 H15 119.5 . . ?
C11 C16 C15 117.46(16) . . ?
C11 C16 C17 120.94(15) . . ?
C15 C16 C17 121.55(15) . . ?
N5 C17 C16 114.01(14) . . ?
N5 C17 H17A 108.8 . . ?
C16 C17 H17A 108.8 . . ?
N5 C17 H17B 108.8 . . ?
C16 C17 H17B 108.8 . . ?
H17A C17 H17B 107.6 . . ?
N5 C18 C20 111.37(14) . . ?
N5 C18 C19 112.19(14) . . ?
C20 C18 C19 111.86(15) . . ?
N5 C18 H18 107.0 . . ?
C20 C18 H18 107.0 . . ?
C19 C18 H18 107.0 . . ?
C18 C19 H19A 109.5 . . ?
C18 C19 H19B 109.5 . . ?
H19A C19 H19B 109.5 . . ?
C18 C19 H19C 109.5 . . ?
H19A C19 H19C 109.5 . . ?
H19B C19 H19C 109.5 . . ?
C18 C20 H20A 109.5 . . ?
C18 C20 H20B 109.5 . . ?
H20A C20 H20B 109.5 . . ?
C18 C20 H20C 109.5 . . ?
H20A C20 H20C 109.5 . . ?
H20B C20 H20C 109.5 . . ?
N6 C21 C22 104.69(14) . . ?
N6 C21 H21A 110.8 . . ?
C22 C21 H21A 110.8 . . ?
N6 C21 H21B 110.8 . . ?
C22 C21 H21B 110.8 . . ?
H21A C21 H21B 108.9 . . ?
C23 C22 C21 102.87(16) . . ?
C23 C22 H22A 111.2 . . ?
C21 C22 H22A 111.2 . . ?
C23 C22 H22B 111.2 . . ?
C21 C22 H22B 111.2 . . ?
H22A C22 H22B 109.1 . . ?
C22 C23 C24 103.56(16) . . ?
C22 C23 H23A 111.0 . . ?
C24 C23 H23A 111.0 . . ?
C22 C23 H23B 111.0 . . ?
C24 C23 H23B 111.0 . . ?
H23A C23 H23B 109.0 . . ?
N6 C24 C23 103.91(15) . . ?
N6 C24 H24A 111.0 . . ?
C23 C24 H24A 111.0 . . ?
N6 C24 H24B 111.0 . . ?
C23 C24 H24B 111.0 . . ?
H24A C24 H24B 109.0 . . ?
N7 C25 C26 104.83(14) . . ?
N7 C25 H25A 110.8 . . ?
C26 C25 H25A 110.8 . . ?
N7 C25 H25B 110.8 . . ?
C26 C25 H25B 110.8 . . ?
H25A C25 H25B 108.9 . . ?
C25 C26 C27 103.10(15) . . ?
C25 C26 H26A 111.1 . . ?
C27 C26 H26A 111.1 . . ?
C25 C26 H26B 111.1 . . ?
C27 C26 H26B 111.1 . . ?
H26A C26 H26B 109.1 . . ?
C26 C27 C28 102.44(15) . . ?
C26 C27 H27A 111.3 . . ?
C28 C27 H27A 111.3 . . ?
C26 C27 H27B 111.3 . . ?
C28 C27 H27B 111.3 . . ?
H27A C27 H27B 109.2 . . ?
N7 C28 C27 104.50(14) . . ?
N7 C28 H28A 110.9 . . ?
C27 C28 H28A 110.9 . . ?
N7 C28 H28B 110.9 . . ?
C27 C28 H28B 110.9 . . ?
H28A C28 H28B 108.9 . . ?

loop_
_geom_bond_atom_site_label_1
_geom_bond_atom_site_label_2
_geom_bond_distance
_geom_bond_site_symmetry_2
_geom_bond_publ_flag
P1 N3 1.5754(15) . ?
P1 N1 1.5930(15) . ?
P1 O1 1.6181(13) . ?
P1 N4 1.6488(14) . ?
P2 N1 1.5884(14) . ?
P2 N2 1.5908(14) . ?
P2 O2 1.6156(12) . ?
P2 N5 1.6420(14) . ?
P3 N2 1.6053(14) . ?
P3 N3 1.6070(14) . ?
P3 N6 1.6483(14) . ?
P3 N7 1.6550(14) . ?
N4 C7 1.472(2) . ?
N4 C8 1.480(2) . ?
N5 C17 1.470(2) . ?
N5 C18 1.476(2) . ?
N6 C24 1.479(2) . ?
N6 C21 1.488(2) . ?
N7 C28 1.481(2) . ?
N7 C25 1.488(2) . ?
O1 C1 1.378(2) . ?
O2 C11 1.3942(19) . ?
C1 C2 1.380(2) . ?
C1 C6 1.388(2) . ?
C2 C3 1.381(3) . ?
C2 H2 0.9500 . ?
C3 C4 1.392(3) . ?
C3 H3 0.9500 . ?
C4 C5 1.381(3) . ?
C4 H4 0.9500 . ?
C5 C6 1.396(2) . ?
C5 H5 0.9500 . ?
C6 C7 1.498(2) . ?
C7 H7A 0.9900 . ?
C7 H7B 0.9900 . ?
C8 C10 1.520(3) . ?
C8 C9 1.525(3) . ?
C8 H8 1.0000 . ?
C9 H9A 0.9800 . ?
C9 H9B 0.9800 . ?
C9 H9C 0.9800 . ?
C10 H10A 0.9800 . ?
C10 H10B 0.9800 . ?
C10 H10C 0.9800 . ?
C11 C12 1.377(2) . ?
C11 C16 1.388(2) . ?
C12 C13 1.389(2) . ?
C12 H12 0.9500 . ?
C13 C14 1.388(3) . ?
C13 H13 0.9500 . ?
C14 C15 1.384(3) . ?
C14 H14 0.9500 . ?
C15 C16 1.395(2) . ?
C15 H15 0.9500 . ?
C16 C17 1.507(2) . ?
C17 H17A 0.9900 . ?
C17 H17B 0.9900 . ?
C18 C20 1.524(2) . ?
C18 C19 1.526(3) . ?
C18 H18 1.0000 . ?
C19 H19A 0.9800 . ?
C19 H19B 0.9800 . ?
C19 H19C 0.9800 . ?
C20 H20A 0.9800 . ?
C20 H20B 0.9800 . ?
C20 H20C 0.9800 . ?
C21 C22 1.521(3) . ?
C21 H21A 0.9900 . ?
C21 H21B 0.9900 . ?
C22 C23 1.512(3) . ?
C22 H22A 0.9900 . ?
C22 H22B 0.9900 . ?
C23 C24 1.516(3) . ?
C23 H23A 0.9900 . ?
C23 H23B 0.9900 . ?
C24 H24A 0.9900 . ?
C24 H24B 0.9900 . ?
C25 C26 1.514(3) . ?
C25 H25A 0.9900 . ?
C25 H25B 0.9900 . ?
C26 C27 1.521(3) . ?
C26 H26A 0.9900 . ?
C26 H26B 0.9900 . ?
C27 C28 1.522(3) . ?
C27 H27A 0.9900 . ?
C27 H27B 0.9900 . ?
C28 H28A 0.9900 . ?
C28 H28B 0.9900 . ?

loop_
_geom_torsion_atom_site_label_1
_geom_torsion_atom_site_label_2
_geom_torsion_atom_site_label_3
_geom_torsion_atom_site_label_4
_geom_torsion
_geom_torsion_site_symmetry_1
_geom_torsion_site_symmetry_2
_geom_torsion_site_symmetry_3
_geom_torsion_site_symmetry_4
_geom_torsion_publ_flag
N2 P2 N1 P1 11.71(14) . . . . ?
O2 P2 N1 P1 -111.14(10) . . . . ?
N5 P2 N1 P1 140.13(10) . . . . ?
N3 P1 N1 P2 15.91(14) . . . . ?
O1 P1 N1 P2 -104.67(10) . . . . ?
N4 P1 N1 P2 144.75(10) . . . . ?
N1 P2 N2 P3 -25.86(13) . . . . ?
O2 P2 N2 P3 94.23(10) . . . . ?
N5 P2 N2 P3 -154.07(9) . . . . ?
N3 P3 N2 P2 10.98(13) . . . . ?
N6 P3 N2 P2 -111.37(10) . . . . ?
N7 P3 N2 P2 137.05(10) . . . . ?
N1 P1 N3 P3 -32.02(13) . . . . ?
O1 P1 N3 P3 87.73(11) . . . . ?
N4 P1 N3 P3 -162.80(9) . . . . ?
N2 P3 N3 P1 18.55(13) . . . . ?
N6 P3 N3 P1 145.49(10) . . . . ?
N7 P3 N3 P1 -103.99(10) . . . . ?
N3 P1 N4 C7 -160.95(12) . . . . ?
N1 P1 N4 C7 66.62(14) . . . . ?
O1 P1 N4 C7 -47.07(14) . . . . ?
N3 P1 N4 C8 54.83(15) . . . . ?
N1 P1 N4 C8 -77.59(15) . . . . ?
O1 P1 N4 C8 168.71(14) . . . . ?
N1 P2 N5 C17 132.98(14) . . . . ?
N2 P2 N5 C17 -95.73(15) . . . . ?
O2 P2 N5 C17 21.69(15) . . . . ?
N1 P2 N5 C18 -62.02(14) . . . . ?
N2 P2 N5 C18 69.27(13) . . . . ?
O2 P2 N5 C18 -173.31(12) . . . . ?
N2 P3 N6 C24 78.86(14) . . . . ?
N3 P3 N6 C24 -47.99(15) . . . . ?
N7 P3 N6 C24 -166.56(13) . . . . ?
N2 P3 N6 C21 -57.24(14) . . . . ?
N3 P3 N6 C21 175.91(12) . . . . ?
N7 P3 N6 C21 57.34(13) . . . . ?
N2 P3 N7 C28 -49.38(14) . . . . ?
N3 P3 N7 C28 77.30(14) . . . . ?
N6 P3 N7 C28 -169.59(12) . . . . ?
N2 P3 N7 C25 176.06(11) . . . . ?
N3 P3 N7 C25 -57.26(14) . . . . ?
N6 P3 N7 C25 55.85(13) . . . . ?
N3 P1 O1 C1 131.36(15) . . . . ?
N1 P1 O1 C1 -102.61(15) . . . . ?
N4 P1 O1 C1 16.36(16) . . . . ?
N1 P2 O2 C11 -166.56(11) . . . . ?
N2 P2 O2 C11 66.76(13) . . . . ?
N5 P2 O2 C11 -51.14(13) . . . . ?
P1 O1 C1 C2 -176.11(13) . . . . ?
P1 O1 C1 C6 4.4(2) . . . . ?
O1 C1 C2 C3 -179.56(16) . . . . ?
C6 C1 C2 C3 -0.1(3) . . . . ?
C1 C2 C3 C4 -1.2(3) . . . . ?
C2 C3 C4 C5 1.1(3) . . . . ?
C3 C4 C5 C6 0.2(3) . . . . ?
O1 C1 C6 C5 -179.17(16) . . . . ?
C2 C1 C6 C5 1.4(3) . . . . ?
O1 C1 C6 C7 2.4(2) . . . . ?
C2 C1 C6 C7 -177.06(16) . . . . ?
C4 C5 C6 C1 -1.4(3) . . . . ?
C4 C5 C6 C7 176.98(18) . . . . ?
C8 N4 C7 C6 -157.18(15) . . . . ?
P1 N4 C7 C6 57.49(17) . . . . ?
C1 C6 C7 N4 -32.8(2) . . . . ?
C5 C6 C7 N4 148.87(16) . . . . ?
C7 N4 C8 C10 73.0(2) . . . . ?
P1 N4 C8 C10 -142.65(13) . . . . ?
C7 N4 C8 C9 -53.0(2) . . . . ?
P1 N4 C8 C9 91.42(17) . . . . ?
P2 O2 C11 C12 -137.10(13) . . . . ?
P2 O2 C11 C16 45.32(18) . . . . ?
C16 C11 C12 C13 1.8(3) . . . . ?
O2 C11 C12 C13 -175.72(14) . . . . ?
C11 C12 C13 C14 -0.5(3) . . . . ?
C12 C13 C14 C15 -0.9(3) . . . . ?
C13 C14 C15 C16 1.0(3) . . . . ?
C12 C11 C16 C15 -1.6(2) . . . . ?
O2 C11 C16 C15 175.85(14) . . . . ?
C12 C11 C16 C17 -179.18(16) . . . . ?
O2 C11 C16 C17 -1.7(2) . . . . ?
C14 C15 C16 C11 0.2(2) . . . . ?
C14 C15 C16 C17 177.75(16) . . . . ?
C18 N5 C17 C16 -152.29(15) . . . . ?
P2 N5 C17 C16 12.6(2) . . . . ?
C11 C16 C17 N5 -26.6(2) . . . . ?
C15 C16 C17 N5 155.98(15) . . . . ?
C17 N5 C18 C20 -53.0(2) . . . . ?
P2 N5 C18 C20 141.08(13) . . . . ?
C17 N5 C18 C19 73.22(19) . . . . ?
P2 N5 C18 C19 -92.66(15) . . . . ?
C24 N6 C21 C22 -9.2(2) . . . . ?
P3 N6 C21 C22 130.69(14) . . . . ?
N6 C21 C22 C23 29.9(2) . . . . ?
C21 C22 C23 C24 -39.5(2) . . . . ?
C21 N6 C24 C23 -15.3(2) . . . . ?
P3 N6 C24 C23 -154.68(14) . . . . ?
C22 C23 C24 N6 33.9(2) . . . . ?
C28 N7 C25 C26 10.22(18) . . . . ?
P3 N7 C25 C26 148.70(13) . . . . ?
N7 C25 C26 C27 -31.3(2) . . . . ?
C25 C26 C27 C28 40.2(2) . . . . ?
C25 N7 C28 C27 14.96(18) . . . . ?
P3 N7 C28 C27 -123.19(14) . . . . ?
C26 C27 C28 N7 -33.97(19) . . . . ?
